data_4348219
loop_
_publ_author_name
'Chakov, Nicole E.'
'Thuijs, Annaliese E.'
'Wernsdorfer, Wolfgang'
'Rheingold, Arnold L.'
'Abboud, Khalil A.'
'Christou, George'

_publ_section_title
;
 Unusual Mn(III/IV)4 Cubane and Mn(III)16M4 (M = Ca, Sr) Looplike Clusters
 from the Use of Dimethylarsinic Acid.
;
_journal_issue 17
_journal_name_full 'Inorganic chemistry'
_journal_page_first 8468
_journal_page_last 8477
_journal_paper_doi 10.1021/acs.inorgchem.6b01077
_journal_volume 55
_journal_year 2016
_chemical_formula_moiety 'C12 H36 As6 Mn4 O16, 7(H2 O)'
_chemical_formula_sum 'C12 H50 As6 Mn4 O23'
_chemical_formula_weight 1231.80
_space_group_crystal_system triclinic
_space_group_IT_number 2
_space_group_name_Hall '-P 1'
_space_group_name_H-M_alt 'P -1'
_atom_sites_solution_hydrogens mixed
_audit_creation_date 2016-04-25
_audit_creation_method
;
Olex2 1.2
(compiled 2016.02.19 svn.r3266 for OlexSys, GUI svn.r5155)
;
_cell_angle_alpha 99.8690(10)
_cell_angle_beta 90.4520(10)
_cell_angle_gamma 111.7540(10)
_cell_formula_units_Z 2
_cell_length_a 11.7278(7)
_cell_length_b 13.7179(8)
_cell_length_c 14.0559(9)
_cell_measurement_reflns_used 9495
_cell_measurement_temperature 218(2)
_cell_measurement_theta_max 28.25
_cell_measurement_theta_min 2.29
_cell_volume 2062.9(2)
_computing_molecular_graphics 'Olex2 (Dolomanov et al., 2009)'
_computing_publication_material 'Olex2 (Dolomanov et al., 2009)'
_computing_structure_refinement 'XL (Sheldrick, 2008)'
_diffrn_ambient_temperature 218.15
_diffrn_measured_fraction_theta_full 0.995
_diffrn_measured_fraction_theta_max 0.928
_diffrn_measurement_device_type 'CCD area detector'
_diffrn_measurement_method 'phi and omega scans'
_diffrn_radiation_monochromator graphite
_diffrn_radiation_type MoK\a
_diffrn_radiation_wavelength 0.71073
_diffrn_reflns_av_R_equivalents 0.0218
_diffrn_reflns_av_unetI/netI 0.0408
_diffrn_reflns_Laue_measured_fraction_full 0.995
_diffrn_reflns_Laue_measured_fraction_max 0.928
_diffrn_reflns_limit_h_max 15
_diffrn_reflns_limit_h_min -15
_diffrn_reflns_limit_k_max 17
_diffrn_reflns_limit_k_min -18
_diffrn_reflns_limit_l_max 17
_diffrn_reflns_limit_l_min -18
_diffrn_reflns_number 15304
_diffrn_reflns_point_group_measured_fraction_full 0.995
_diffrn_reflns_point_group_measured_fraction_max 0.928
_diffrn_reflns_theta_full 25.000
_diffrn_reflns_theta_max 28.281
_diffrn_reflns_theta_min 1.475
_exptl_absorpt_coefficient_mu 6.042
_exptl_absorpt_correction_type none
_exptl_crystal_colour Dark
_exptl_crystal_density_diffrn 1.983
_exptl_crystal_description Block
_exptl_crystal_F_000 1208
_exptl_crystal_size_max 0.35
_exptl_crystal_size_mid 0.3
_exptl_crystal_size_min 0.15
_refine_diff_density_max 3.231
_refine_diff_density_min -1.066
_refine_diff_density_rms 0.182
_refine_ls_extinction_method none
_refine_ls_goodness_of_fit_ref 1.046
_refine_ls_hydrogen_treatment mixed
_refine_ls_matrix_type full
_refine_ls_number_parameters 457
_refine_ls_number_reflns 9507
_refine_ls_number_restraints 21
_refine_ls_restrained_S_all 1.045
_refine_ls_R_factor_all 0.0549
_refine_ls_R_factor_gt 0.0466
_refine_ls_shift/su_max 0.004
_refine_ls_shift/su_mean 0.000
_refine_ls_structure_factor_coef Fsqd
_refine_ls_weighting_details 'w=1/[\s^2^(Fo^2^)+(0.0845P)^2^+7.3996P] where P=(Fo^2^+2Fc^2^)/3'
_refine_ls_weighting_scheme calc
_refine_ls_wR_factor_gt 0.1454
_refine_ls_wR_factor_ref 0.1500
_reflns_Friedel_coverage 0.000
_reflns_number_gt 8006
_reflns_number_total 9507
_reflns_threshold_expression 'I > 2\s(I)'
_cod_data_source_file ic6b01077_si_001.cif
_cod_data_source_block chr12x
_cod_database_code 4348219
_shelx_space_group_comment
;
The symmetry employed for this shelxl refinement is uniquely defined
by the following loop, which should always be used as a source of
symmetry information in preference to the above space-group names.
They are only intended as comments.
;
_olex2_refinement_description
;
1. Fixed Uiso
 At 1.5 times of:
  All C(H,H,H) groups
2. Restrained distances
 O17-H17B = O17-H17A
 0.9 with sigma of 0.001
 O18-H18A = O18-H18B
 0.9 with sigma of 0.001
 O19-H19B = O19-H19A
 0.9 with sigma of 0.001
 O1AA-H1AA = O1AA-H1AB
 0.9 with sigma of 0.001
 O21-H21 = O21-H21A
 0.9 with sigma of 0.001
 O0AA-H0AB = O0AA-H0AA
 0.9 with sigma of 0.001
 O20-H20A = O20-H20
 0.9 with sigma of 0.001
 H17B-H17A
 1.45 with sigma of 0.001
 H18A-H18B
 1.45 with sigma of 0.001
 H19B-H19A
 1.45 with sigma of 0.04
 H1AA-H1AB
 1.45 with sigma of 0.001
 H21-H21A
 1.45 with sigma of 0.001
 H0AB-H0AA
 1.45 with sigma of 0.001
 H20-H20A
 1.45 with sigma of 0.001
3. Others
 Fixed Uiso: H19B(0.15) H1AA(0.15) H21A(0.1) H20A(0.15) H20(0.155)
4.a Me refined with riding coordinates:
 C1(H1A,H1B,H1C), C2(H2A,H2B,H2C), C3(H3A,H3B,H3C), C4(H4A,H4B,H4C), C5(H5A,
 H5B,H5C), C6(H6A,H6B,H6C), C7(H7A,H7B,H7C), C8(H8A,H8B,H8C), C9(H9A,H9B,H9C),
 C10(H10A,H10B,H10C), C11(H11A,H11B,H11C), C12(H12A,H12B,H12C)
;
_shelx_shelxl_version_number 2014/7
_olex2_submission_special_instructions 'No special instructions were received'

loop_
_space_group_symop_operation_xyz
'x, y, z'
'-x, -y, -z'

loop_
_atom_site_label
_atom_site_type_symbol
_atom_site_fract_x
_atom_site_fract_y
_atom_site_fract_z
_atom_site_U_iso_or_equiv
_atom_site_adp_type
_atom_site_occupancy
_atom_site_site_symmetry_order
_atom_site_calc_flag
_atom_site_refinement_flags_posn
_atom_site_disorder_assembly
_atom_site_disorder_group
As1 As 0.19235(7) 0.34297(5) -0.32984(5) 0.03976(16) Uani 1 1 d . . .
As2 As 0.23372(5) -0.03402(4) -0.47750(4) 0.02698(13) Uani 1 1 d . . .
As3 As 0.01061(5) 0.01502(5) -0.15030(4) 0.02989(14) Uani 1 1 d . . .
As4 As 0.64575(6) 0.34688(5) -0.31744(5) 0.03756(16) Uani 1 1 d . . .
As5 As 0.41930(6) 0.33437(4) 0.01617(4) 0.03056(14) Uani 1 1 d . . .
As6 As 0.51174(5) 0.01348(5) -0.15843(4) 0.02757(14) Uani 1 1 d . . .
Mn1 Mn 0.18425(7) 0.11822(6) -0.30403(5) 0.02306(17) Uani 1 1 d . . .
Mn2 Mn 0.39619(8) 0.30897(7) -0.21367(6) 0.02866(19) Uani 1 1 d . . .
Mn3 Mn 0.43220(7) 0.12397(6) -0.31442(6) 0.02566(18) Uani 1 1 d . . .
Mn4 Mn 0.30198(7) 0.10426(6) -0.13035(5) 0.02203(17) Uani 1 1 d . . .
O1 O 0.3388(3) 0.2108(3) -0.3361(3) 0.0270(8) Uani 1 1 d . . .
O2 O 0.2306(4) 0.1921(3) -0.1775(3) 0.0297(8) Uani 1 1 d . . .
O3 O 0.2745(3) 0.0402(3) -0.2693(3) 0.0258(7) Uani 1 1 d . . .
O4 O 0.4707(4) 0.2120(3) -0.1946(3) 0.0308(8) Uani 1 1 d . . .
O5 O 0.1072(4) 0.2116(3) -0.3370(3) 0.0333(9) Uani 1 1 d . . .
O6 O 0.3031(4) 0.3924(3) -0.2394(3) 0.0390(10) Uani 1 1 d . . .
O7 O 0.1482(3) 0.0386(3) -0.4360(3) 0.0258(7) Uani 1 1 d . . .
O8 O 0.3850(3) 0.0351(3) -0.4419(3) 0.0281(8) Uani 1 1 d . . .
O9 O 0.0321(3) 0.0221(3) -0.2697(3) 0.0310(8) Uani 1 1 d . . .
O10 O 0.1305(3) 0.0046(3) -0.0943(3) 0.0319(8) Uani 1 1 d . . .
O11 O 0.5462(4) 0.4017(4) -0.2763(3) 0.0438(10) Uani 1 1 d . . .
O12 O 0.5791(4) 0.2159(3) -0.3669(3) 0.0364(9) Uani 1 1 d . . .
O13 O 0.4441(4) 0.3883(3) -0.0850(3) 0.0390(10) Uani 1 1 d . . .
O14 O 0.3548(4) 0.1993(3) -0.0063(3) 0.0317(8) Uani 1 1 d . . .
O15 O 0.5078(4) 0.0299(3) -0.2753(3) 0.0322(8) Uani 1 1 d . . .
O16 O 0.3849(4) 0.0129(3) -0.1026(3) 0.0313(8) Uani 1 1 d . . .
C1 C 0.0842(10) 0.4158(8) -0.3048(10) 0.094(4) Uani 1 1 d . . .
H1A H 0.0185 0.3890 -0.3561 0.142 Uiso 1 1 calc R . .
H1B H 0.0495 0.4042 -0.2434 0.142 Uiso 1 1 calc R . .
H1C H 0.1291 0.4916 -0.3019 0.142 Uiso 1 1 calc R . .
C2 C 0.2668(10) 0.3695(7) -0.4502(6) 0.069(3) Uani 1 1 d . . .
H2A H 0.2033 0.3411 -0.5033 0.103 Uiso 1 1 calc R . .
H2B H 0.3090 0.4458 -0.4465 0.103 Uiso 1 1 calc R . .
H2C H 0.3254 0.3348 -0.4609 0.103 Uiso 1 1 calc R . .
C3 C 0.2172(6) -0.0604(6) -0.6143(4) 0.0396(14) Uani 1 1 d . . .
H3A H 0.1313 -0.1000 -0.6367 0.059 Uiso 1 1 calc R . .
H3B H 0.2464 0.0070 -0.6368 0.059 Uiso 1 1 calc R . .
H3C H 0.2655 -0.1018 -0.6395 0.059 Uiso 1 1 calc R . .
C4 C 0.1753(6) -0.1660(5) -0.4329(5) 0.0452(15) Uani 1 1 d . . .
H4A H 0.0888 -0.2044 -0.4540 0.068 Uiso 1 1 calc R . .
H4B H 0.2217 -0.2087 -0.4593 0.068 Uiso 1 1 calc R . .
H4C H 0.1858 -0.1523 -0.3627 0.068 Uiso 1 1 calc R . .
C5 C -0.1319(6) -0.1100(6) -0.1518(5) 0.0520(19) Uani 1 1 d . . .
H5A H -0.2012 -0.1036 -0.1844 0.078 Uiso 1 1 calc R . .
H5B H -0.1176 -0.1717 -0.1859 0.078 Uiso 1 1 calc R . .
H5C H -0.1497 -0.1188 -0.0858 0.078 Uiso 1 1 calc R . .
C6 C -0.0184(7) 0.1372(6) -0.0885(5) 0.0494(17) Uani 1 1 d . . .
H6A H -0.0883 0.1415 -0.1222 0.074 Uiso 1 1 calc R . .
H6B H -0.0357 0.1315 -0.0218 0.074 Uiso 1 1 calc R . .
H6C H 0.0539 0.2010 -0.0897 0.074 Uiso 1 1 calc R . .
C7 C 0.7269(10) 0.4158(8) -0.4165(7) 0.081(3) Uani 1 1 d . . .
H7A H 0.7853 0.3847 -0.4412 0.122 Uiso 1 1 calc R . .
H7B H 0.6669 0.4069 -0.4685 0.122 Uiso 1 1 calc R . .
H7C H 0.7703 0.4913 -0.3908 0.122 Uiso 1 1 calc R . .
C8 C 0.7634(8) 0.3650(7) -0.2138(6) 0.061(2) Uani 1 1 d . . .
H8A H 0.8214 0.3331 -0.2378 0.092 Uiso 1 1 calc R . .
H8B H 0.8074 0.4406 -0.1888 0.092 Uiso 1 1 calc R . .
H8C H 0.7210 0.3304 -0.1625 0.092 Uiso 1 1 calc R . .
C9 C 0.3125(8) 0.3862(6) 0.0902(7) 0.060(2) Uani 1 1 d . . .
H9A H 0.2975 0.3558 0.1485 0.091 Uiso 1 1 calc R . .
H9B H 0.3502 0.4634 0.1077 0.091 Uiso 1 1 calc R . .
H9C H 0.2350 0.3659 0.0522 0.091 Uiso 1 1 calc R . .
C10 C 0.5767(7) 0.3783(6) 0.0830(6) 0.056(2) Uani 1 1 d . . .
H10A H 0.5680 0.3494 0.1421 0.083 Uiso 1 1 calc R . .
H10B H 0.6295 0.3522 0.0421 0.083 Uiso 1 1 calc R . .
H10C H 0.6130 0.4557 0.0989 0.083 Uiso 1 1 calc R . .
C11 C 0.5215(7) -0.1212(6) -0.1600(5) 0.0438(15) Uani 1 1 d . . .
H11A H 0.5938 -0.1236 -0.1917 0.066 Uiso 1 1 calc R . .
H11B H 0.5274 -0.1321 -0.0940 0.066 Uiso 1 1 calc R . .
H11C H 0.4484 -0.1769 -0.1950 0.066 Uiso 1 1 calc R . .
C12 C 0.6512(6) 0.1237(6) -0.0863(5) 0.0446(15) Uani 1 1 d . . .
H12A H 0.7251 0.1251 -0.1175 0.067 Uiso 1 1 calc R . .
H12B H 0.6431 0.1919 -0.0834 0.067 Uiso 1 1 calc R . .
H12C H 0.6567 0.1103 -0.0212 0.067 Uiso 1 1 calc R . .
O17 O -0.1079(4) -0.1468(4) -0.4185(3) 0.0413(10) Uani 1 1 d D . .
O18 O 0.4740(5) -0.1589(4) -0.4147(3) 0.0459(11) Uani 1 1 d D . .
O19 O 0.6812(7) 0.3359(6) -0.6676(5) 0.084(2) Uani 1 1 d D . .
O20 O 0.4993(8) 0.5822(7) -0.3276(10) 0.159(5) Uani 1 1 d D . .
O21 O 0.6635(5) 0.7790(5) -0.3477(4) 0.0640(15) Uani 1 1 d D . .
H21 H 0.611(2) 0.799(2) -0.378(3) 0.07(3) Uiso 1 1 d D . .
O1AA O -0.0140(4) -0.3268(4) -0.2649(4) 0.0515(12) Uani 1 1 d D . .
O0AA O -0.1153(6) 0.3250(5) 0.0892(4) 0.0693(18) Uani 1 1 d D . .
H19A H 0.740(2) 0.308(2) -0.673(5) 0.035(19) Uiso 1 1 d D . .
H17A H -0.120(4) -0.113(2) -0.4649(17) 0.07(3) Uiso 1 1 d D . .
H17B H -0.057(4) -0.097(2) -0.3709(17) 0.08(3) Uiso 1 1 d D . .
H18A H 0.488(7) -0.0929(15) -0.381(2) 0.07(3) Uiso 1 1 d D . .
H18B H 0.476(10) -0.155(3) -0.4779(7) 0.13(5) Uiso 1 1 d D . .
H19B H 0.714(6) 0.400(2) -0.628(4) 0.150 Uiso 1 1 d D . .
H1AA H -0.066(2) -0.313(3) -0.303(2) 0.150 Uiso 1 1 d D . .
H1AB H -0.059(3) -0.367(2) -0.2239(17) 0.08(3) Uiso 1 1 d D . .
H21A H 0.619(3) 0.7202(17) -0.325(2) 0.100 Uiso 1 1 d D A 1
H0AA H -0.070(3) 0.3805(17) 0.0619(17) 0.017(15) Uiso 1 1 d D . .
H0AB H -0.074(3) 0.330(3) 0.1455(17) 0.14(5) Uiso 1 1 d D . .
H20A H 0.4174(11) 0.565(4) -0.333(4) 0.150 Uiso 1 1 d D B 1
H20 H 0.516(3) 0.538(3) -0.376(3) 0.155 Uiso 1 1 d D . .

loop_
_atom_site_aniso_label
_atom_site_aniso_U_11
_atom_site_aniso_U_22
_atom_site_aniso_U_33
_atom_site_aniso_U_23
_atom_site_aniso_U_13
_atom_site_aniso_U_12
As1 0.0455(4) 0.0373(3) 0.0409(4) 0.0089(3) -0.0056(3) 0.0202(3)
As2 0.0221(3) 0.0309(3) 0.0251(3) 0.0046(2) 0.0021(2) 0.0070(2)
As3 0.0181(3) 0.0459(3) 0.0214(3) 0.0083(2) 0.00332(19) 0.0062(2)
As4 0.0313(3) 0.0368(3) 0.0374(3) 0.0094(2) 0.0081(2) 0.0035(2)
As5 0.0328(3) 0.0264(3) 0.0293(3) 0.0058(2) -0.0026(2) 0.0074(2)
As6 0.0249(3) 0.0399(3) 0.0235(3) 0.0112(2) 0.0027(2) 0.0162(2)
Mn1 0.0169(4) 0.0296(4) 0.0221(4) 0.0073(3) 0.0020(3) 0.0071(3)
Mn2 0.0285(4) 0.0309(4) 0.0293(4) 0.0129(3) 0.0041(3) 0.0110(3)
Mn3 0.0198(4) 0.0315(4) 0.0255(4) 0.0114(3) -0.0001(3) 0.0068(3)
Mn4 0.0190(4) 0.0256(4) 0.0217(4) 0.0067(3) 0.0000(3) 0.0076(3)
O1 0.0217(18) 0.0302(18) 0.0263(18) 0.0091(14) 0.0029(14) 0.0050(15)
O2 0.030(2) 0.038(2) 0.0238(18) 0.0012(15) -0.0019(15) 0.0181(17)
O3 0.0272(19) 0.0286(18) 0.0242(18) 0.0095(14) 0.0033(14) 0.0114(15)
O4 0.0256(19) 0.037(2) 0.030(2) 0.0044(16) -0.0027(15) 0.0136(16)
O5 0.026(2) 0.037(2) 0.039(2) 0.0130(17) -0.0015(16) 0.0122(17)
O6 0.041(2) 0.033(2) 0.046(2) 0.0089(18) -0.0006(19) 0.0161(19)
O7 0.0197(17) 0.0363(19) 0.0214(17) 0.0034(14) 0.0007(13) 0.0112(15)
O8 0.0196(17) 0.038(2) 0.0238(18) 0.0065(15) 0.0022(14) 0.0076(15)
O9 0.0194(18) 0.047(2) 0.0196(17) 0.0080(15) 0.0020(14) 0.0038(16)
O10 0.0222(19) 0.043(2) 0.0263(19) 0.0110(16) 0.0006(15) 0.0058(16)
O11 0.047(3) 0.039(2) 0.047(3) 0.0127(19) 0.005(2) 0.015(2)
O12 0.029(2) 0.035(2) 0.041(2) 0.0053(17) 0.0027(17) 0.0079(17)
O13 0.048(3) 0.030(2) 0.034(2) 0.0099(16) -0.0014(19) 0.0059(18)
O14 0.039(2) 0.0249(18) 0.0251(19) 0.0059(14) -0.0049(16) 0.0042(16)
O15 0.031(2) 0.051(2) 0.0218(18) 0.0142(16) 0.0058(15) 0.0201(18)
O16 0.030(2) 0.042(2) 0.029(2) 0.0167(16) 0.0090(16) 0.0176(17)
C1 0.072(7) 0.075(6) 0.151(11) 0.000(7) -0.016(7) 0.055(6)
C2 0.093(7) 0.054(5) 0.038(4) 0.013(3) -0.005(4) 0.003(4)
C3 0.032(3) 0.059(4) 0.022(3) -0.006(2) -0.001(2) 0.017(3)
C4 0.043(4) 0.035(3) 0.056(4) 0.012(3) 0.005(3) 0.011(3)
C5 0.028(3) 0.073(5) 0.035(3) 0.019(3) 0.005(3) -0.007(3)
C6 0.045(4) 0.071(5) 0.042(4) 0.008(3) 0.012(3) 0.034(4)
C7 0.091(7) 0.071(6) 0.059(5) 0.026(4) 0.031(5) -0.002(5)
C8 0.046(4) 0.065(5) 0.061(5) 0.003(4) -0.011(4) 0.012(4)
C9 0.055(5) 0.043(4) 0.077(6) 0.006(4) 0.030(4) 0.015(3)
C10 0.046(4) 0.036(3) 0.073(5) 0.003(3) -0.027(4) 0.006(3)
C11 0.060(4) 0.051(4) 0.037(3) 0.013(3) 0.004(3) 0.037(3)
C12 0.030(3) 0.057(4) 0.042(4) 0.014(3) -0.004(3) 0.008(3)
O17 0.034(2) 0.043(2) 0.037(2) 0.0122(19) -0.0044(18) 0.0012(19)
O18 0.058(3) 0.051(3) 0.035(2) 0.014(2) 0.012(2) 0.026(2)
O19 0.079(5) 0.082(5) 0.079(5) 0.019(4) 0.010(4) 0.014(4)
O20 0.095(7) 0.114(7) 0.302(16) 0.140(10) 0.028(8) 0.036(6)
O21 0.055(3) 0.075(4) 0.067(4) 0.025(3) 0.013(3) 0.025(3)
O1AA 0.040(3) 0.050(3) 0.053(3) 0.011(2) 0.000(2) 0.004(2)
O0AA 0.086(5) 0.075(4) 0.049(3) -0.015(3) -0.013(3) 0.044(4)

loop_
_atom_type_symbol
_atom_type_description
_atom_type_scat_dispersion_real
_atom_type_scat_dispersion_imag
_atom_type_scat_source
C C 0.0033 0.0016 'International Tables Vol C Tables 4.2.6.8 and 6.1.1.4'
H H 0.0000 0.0000 'International Tables Vol C Tables 4.2.6.8 and 6.1.1.4'
As As 0.0499 2.0058 'International Tables Vol C Tables 4.2.6.8 and 6.1.1.4'
Mn Mn 0.3368 0.7283 'International Tables Vol C Tables 4.2.6.8 and 6.1.1.4'
O O 0.0106 0.0060 'International Tables Vol C Tables 4.2.6.8 and 6.1.1.4'

loop_
_geom_angle_atom_site_label_1
_geom_angle_atom_site_label_2
_geom_angle_atom_site_label_3
_geom_angle
O5 As1 C1 106.7(4)
O5 As1 C2 110.9(3)
O6 As1 O5 113.2(2)
O6 As1 C1 107.3(4)
O6 As1 C2 108.7(3)
C1 As1 C2 109.9(5)
O7 As2 C3 108.2(2)
O7 As2 C4 109.7(3)
O8 As2 O7 110.94(18)
O8 As2 C3 107.7(2)
O8 As2 C4 110.7(3)
C3 As2 C4 109.6(3)
O9 As3 C5 105.1(2)
O9 As3 C6 109.1(3)
O10 As3 O9 111.66(19)
O10 As3 C5 109.8(3)
O10 As3 C6 111.0(3)
C5 As3 C6 110.0(4)
O11 As4 O12 113.8(2)
O11 As4 C7 108.5(4)
O11 As4 C8 109.5(3)
O12 As4 C7 106.2(3)
O12 As4 C8 109.0(3)
C7 As4 C8 109.8(5)
O13 As5 O14 113.79(19)
O13 As5 C9 108.7(3)
O13 As5 C10 105.9(3)
O14 As5 C9 107.9(3)
O14 As5 C10 108.7(3)
C9 As5 C10 111.9(4)
O15 As6 C11 107.1(2)
O15 As6 C12 110.0(3)
O16 As6 O15 113.68(19)
O16 As6 C11 107.3(3)
O16 As6 C12 108.4(3)
C11 As6 C12 110.3(3)
Mn3 Mn1 Mn2 58.90(3)
Mn4 Mn1 Mn2 63.50(3)
Mn4 Mn1 Mn3 63.27(3)
O1 Mn1 Mn2 40.43(11)
O1 Mn1 Mn3 42.07(12)
O1 Mn1 Mn4 89.34(12)
O1 Mn1 O5 90.56(17)
O1 Mn1 O7 90.63(16)
O1 Mn1 O9 177.72(18)
O2 Mn1 Mn2 46.63(13)
O2 Mn1 Mn3 87.28(12)
O2 Mn1 Mn4 40.83(12)
O2 Mn1 O1 86.71(17)
O2 Mn1 O3 83.39(16)
O2 Mn1 O5 93.70(17)
O2 Mn1 O7 175.25(16)
O2 Mn1 O9 92.76(17)
O3 Mn1 Mn2 85.80(12)
O3 Mn1 Mn3 42.29(11)
O3 Mn1 Mn4 43.15(11)
O3 Mn1 O1 84.06(16)
O3 Mn1 O5 174.01(17)
O3 Mn1 O7 92.43(16)
O3 Mn1 O9 93.68(17)
O5 Mn1 Mn2 88.39(12)
O5 Mn1 Mn3 132.55(13)
O5 Mn1 Mn4 134.45(13)
O5 Mn1 O7 90.25(17)
O7 Mn1 Mn2 131.00(11)
O7 Mn1 Mn3 88.11(11)
O7 Mn1 Mn4 135.30(12)
O9 Mn1 Mn2 139.25(12)
O9 Mn1 Mn3 135.71(13)
O9 Mn1 Mn4 88.81(12)
O9 Mn1 O5 91.69(18)
O9 Mn1 O7 89.74(16)
Mn1 Mn2 Mn4 57.09(3)
Mn3 Mn2 Mn1 59.64(3)
Mn3 Mn2 Mn4 61.19(3)
O1 Mn2 Mn1 39.52(11)
O1 Mn2 Mn3 42.68(12)
O1 Mn2 Mn4 83.27(11)
O1 Mn2 O2 78.25(15)
O1 Mn2 O11 89.94(17)
O2 Mn2 Mn1 39.04(10)
O2 Mn2 Mn3 82.86(10)
O2 Mn2 Mn4 38.00(10)
O4 Mn2 Mn1 85.51(12)
O4 Mn2 Mn3 39.23(12)
O4 Mn2 Mn4 48.41(13)
O4 Mn2 O1 81.67(16)
O4 Mn2 O2 85.43(16)
O4 Mn2 O6 173.03(18)
O4 Mn2 O11 92.81(18)
O4 Mn2 O13 93.18(18)
O6 Mn2 Mn1 87.54(13)
O6 Mn2 Mn3 135.88(14)
O6 Mn2 Mn4 126.54(14)
O6 Mn2 O1 93.20(18)
O6 Mn2 O2 88.93(17)
O6 Mn2 O11 91.89(19)
O11 Mn2 Mn1 129.22(14)
O11 Mn2 Mn3 88.39(13)
O11 Mn2 Mn4 141.17(13)
O11 Mn2 O2 168.20(17)
O13 Mn2 Mn1 134.27(14)
O13 Mn2 Mn3 132.41(14)
O13 Mn2 Mn4 88.68(13)
O13 Mn2 O1 171.95(17)
O13 Mn2 O2 95.24(17)
O13 Mn2 O6 91.39(19)
O13 Mn2 O11 96.51(19)
Mn1 Mn3 Mn4 58.03(3)
Mn2 Mn3 Mn1 61.46(3)
Mn2 Mn3 Mn4 62.53(3)
O1 Mn3 Mn1 40.76(11)
O1 Mn3 Mn2 42.32(11)
O1 Mn3 Mn4 84.10(11)
O1 Mn3 O3 80.57(15)
O1 Mn3 O12 92.94(17)
O1 Mn3 O15 170.38(16)
O3 Mn3 Mn1 40.09(11)
O3 Mn3 Mn2 86.44(11)
O3 Mn3 Mn4 40.01(11)
O3 Mn3 O15 90.94(16)
O4 Mn3 Mn1 88.02(12)
O4 Mn3 Mn2 40.61(12)
O4 Mn3 Mn4 49.23(13)
O4 Mn3 O1 82.68(16)
O4 Mn3 O3 88.61(17)
O4 Mn3 O8 176.67(17)
O4 Mn3 O12 92.47(18)
O4 Mn3 O15 92.68(17)
O8 Mn3 Mn1 89.17(11)
O8 Mn3 Mn2 136.15(12)
O8 Mn3 Mn4 130.14(12)
O8 Mn3 O1 94.03(16)
O8 Mn3 O3 90.39(16)
O8 Mn3 O12 88.15(17)
O8 Mn3 O15 90.51(17)
O12 Mn3 Mn1 133.24(13)
O12 Mn3 Mn2 90.03(13)
O12 Mn3 Mn4 141.69(13)
O12 Mn3 O3 173.23(17)
O12 Mn3 O15 95.68(18)
O15 Mn3 Mn1 131.02(12)
O15 Mn3 Mn2 133.23(12)
O15 Mn3 Mn4 86.49(11)
Mn1 Mn4 Mn2 59.41(3)
Mn1 Mn4 Mn3 58.70(3)
Mn3 Mn4 Mn2 56.28(3)
O2 Mn4 Mn1 39.72(11)
O2 Mn4 Mn2 43.98(13)
O2 Mn4 Mn3 82.77(12)
O2 Mn4 O3 79.74(15)
O2 Mn4 O4 81.29(16)
O2 Mn4 O10 91.34(17)
O2 Mn4 O14 92.72(16)
O2 Mn4 O16 170.75(17)
O3 Mn4 Mn1 40.58(11)
O3 Mn4 Mn2 81.05(11)
O3 Mn4 Mn3 39.72(11)
O3 Mn4 O4 76.71(15)
O3 Mn4 O10 95.15(15)
O4 Mn4 Mn1 80.79(10)
O4 Mn4 Mn2 38.24(10)
O4 Mn4 Mn3 37.51(10)
O10 Mn4 Mn1 89.06(11)
O10 Mn4 Mn2 135.26(12)
O10 Mn4 Mn3 134.85(11)
O10 Mn4 O4 169.82(15)
O14 Mn4 Mn1 132.28(12)
O14 Mn4 Mn2 84.79(12)
O14 Mn4 Mn3 127.25(13)
O14 Mn4 O3 165.32(16)
O14 Mn4 O4 89.77(16)
O14 Mn4 O10 97.62(17)
O14 Mn4 O16 94.01(17)
O16 Mn4 Mn1 132.77(12)
O16 Mn4 Mn2 130.50(12)
O16 Mn4 Mn3 88.11(12)
O16 Mn4 O3 92.27(16)
O16 Mn4 O4 92.39(15)
O16 Mn4 O10 94.05(17)
Mn1 O1 Mn2 100.04(17)
Mn1 O1 Mn3 97.18(17)
Mn2 O1 Mn3 95.00(16)
Mn1 O2 Mn2 94.32(17)
Mn1 O2 Mn4 99.45(17)
Mn4 O2 Mn2 98.02(17)
Mn1 O3 Mn3 97.62(17)
Mn1 O3 Mn4 96.28(16)
Mn3 O3 Mn4 100.27(17)
Mn2 O4 Mn4 93.35(16)
Mn3 O4 Mn2 100.15(18)
Mn3 O4 Mn4 93.26(16)
As1 O5 Mn1 119.6(2)
As1 O6 Mn2 119.3(2)
As2 O7 Mn1 118.69(19)
As2 O8 Mn3 119.5(2)
As3 O9 Mn1 119.6(2)
As3 O10 Mn4 114.0(2)
As4 O11 Mn2 117.4(2)
As4 O12 Mn3 120.2(2)
As5 O13 Mn2 124.8(2)
As5 O14 Mn4 127.9(2)
As6 O15 Mn3 120.8(2)
As6 O16 Mn4 120.5(2)

loop_
_geom_bond_atom_site_label_1
_geom_bond_atom_site_label_2
_geom_bond_distance
As1 O5 1.691(4)
As1 O6 1.670(4)
As1 C1 1.885(8)
As1 C2 1.937(8)
As2 O7 1.700(4)
As2 O8 1.695(4)
As2 C3 1.889(6)
As2 C4 1.902(7)
As3 O9 1.712(4)
As3 O10 1.669(4)
As3 C5 1.897(6)
As3 C6 1.900(7)
As4 O11 1.666(5)
As4 O12 1.687(4)
As4 C7 1.882(8)
As4 C8 1.918(8)
As5 O13 1.692(4)
As5 O14 1.692(4)
As5 C9 1.893(7)
As5 C10 1.899(7)
As6 O15 1.698(4)
As6 O16 1.685(4)
As6 C11 1.889(6)
As6 C12 1.898(6)
Mn1 Mn2 2.9374(11)
Mn1 Mn3 2.8851(11)
Mn1 Mn4 2.8646(11)
Mn1 O1 1.898(4)
Mn1 O2 1.856(4)
Mn1 O3 1.875(4)
Mn1 O5 1.930(4)
Mn1 O7 1.940(4)
Mn1 O9 1.909(4)
Mn2 Mn3 2.8629(12)
Mn2 Mn4 3.0538(11)
Mn2 O1 1.935(4)
Mn2 O2 2.142(4)
Mn2 O4 1.893(4)
Mn2 O6 1.921(4)
Mn2 O11 2.058(5)
Mn2 O13 1.904(4)
Mn3 Mn4 3.0160(11)
Mn3 O1 1.948(4)
Mn3 O3 1.959(4)
Mn3 O4 1.839(4)
Mn3 O8 1.934(4)
Mn3 O12 1.957(4)
Mn3 O15 1.959(4)
Mn4 O2 1.899(4)
Mn4 O3 1.971(4)
Mn4 O4 2.288(4)
Mn4 O10 2.095(4)
Mn4 O14 1.931(4)
Mn4 O16 1.932(4)
